data_1548534
loop_
_publ_author_name
'Joost, Maximilian'
'Transue, Wesley J.'
'Cummins, Christopher C.'

_publ_section_title
;
 Diazomethane umpolung atop anthracene: an electrophilic methylene
 transfer reagent.
;
_journal_issue 6
_journal_name_full 'Chemical science'
_journal_page_first 1540
_journal_page_last 1543
_journal_paper_doi 10.1039/c7sc04506a
_journal_volume 9
_journal_year 2018
_chemical_formula_sum 'C68 H87 O4 P W'
_chemical_formula_weight 1183.19
_chemical_properties_physical Air-sensitive,Moisture-sensitive,Oxygen-sensitive
_space_group_crystal_system triclinic
_space_group_IT_number 2
_space_group_name_Hall '-P 1'
_space_group_name_H-M_alt 'P -1'
_symmetry_space_group_name_Hall '-P 1'
_symmetry_space_group_name_H-M 'P -1'
_atom_sites_solution_hydrogens mixed
_atom_sites_solution_primary direct
_atom_sites_solution_secondary difmap
_audit_creation_method SHELXL-2014/7
_audit_update_record
;
2017-10-16 deposited with the CCDC.
2017-12-21 downloaded from the CCDC.
;
_cell_angle_alpha 106.468(2)
_cell_angle_beta 110.976(2)
_cell_angle_gamma 96.554(2)
_cell_formula_units_Z 2
_cell_length_a 13.4644(6)
_cell_length_b 13.7709(6)
_cell_length_c 18.7517(8)
_cell_measurement_reflns_used 9450
_cell_measurement_temperature 100(2)
_cell_measurement_theta_max 33.34
_cell_measurement_theta_min 2.36
_cell_volume 3021.7(2)
_computing_cell_refinement 'SAINT 7.46A (Bruker-AXS, 2011)'
_computing_data_collection 'APEX2 v2011.4.0 (Bruker-AXS, 2011)'
_computing_data_reduction 'SAINT 7.46A (Bruker-AXS, 2011)'
_computing_molecular_graphics 'Bruker SHELXTL'
_computing_publication_material 'Bruker SHELXTL'
_computing_structure_refinement 'SHELXL-2014/7 (Sheldrick, 2014)'
_computing_structure_solution 'SHELXS-97 (Sheldrick, 2008)'
_diffrn_ambient_temperature 100(2)
_diffrn_detector_area_resol_mean 8.3
_diffrn_measured_fraction_theta_full 1.000
_diffrn_measured_fraction_theta_max 0.980
_diffrn_measurement_device_type 'Bruker Smart APEX2 CCD'
_diffrn_measurement_method '\f and \w scans'
_diffrn_radiation_type MoK\a
_diffrn_radiation_wavelength 0.71073
_diffrn_reflns_av_R_equivalents 0.0449
_diffrn_reflns_av_unetI/netI 0.0272
_diffrn_reflns_Laue_measured_fraction_full 1.000
_diffrn_reflns_Laue_measured_fraction_max 0.980
_diffrn_reflns_limit_h_max 22
_diffrn_reflns_limit_h_min -22
_diffrn_reflns_limit_k_max 23
_diffrn_reflns_limit_k_min -23
_diffrn_reflns_limit_l_max 31
_diffrn_reflns_limit_l_min -31
_diffrn_reflns_number 344550
_diffrn_reflns_point_group_measured_fraction_full 1.000
_diffrn_reflns_point_group_measured_fraction_max 0.980
_diffrn_reflns_theta_full 25.242
_diffrn_reflns_theta_max 37.166
_diffrn_reflns_theta_min 1.241
_diffrn_source 'I\mS micro-focus sealed tube, multilayer optics'
_exptl_absorpt_coefficient_mu 1.984
_exptl_absorpt_correction_type multi-scan
_exptl_absorpt_process_details 'SADABS (Sheldrick, 2009)'
_exptl_crystal_colour orange
_exptl_crystal_density_diffrn 1.300
_exptl_crystal_density_method 'not measured'
_exptl_crystal_description block
_exptl_crystal_F_000 1232
_exptl_crystal_size_max 0.218
_exptl_crystal_size_mid 0.126
_exptl_crystal_size_min 0.079
_exptl_transmission_factor_max 0.5681
_exptl_transmission_factor_min 0.4774
_refine_diff_density_max 1.784
_refine_diff_density_min -1.812
_refine_diff_density_rms 0.096
_refine_ls_extinction_method none
_refine_ls_goodness_of_fit_ref 1.049
_refine_ls_hydrogen_treatment mixed
_refine_ls_matrix_type full
_refine_ls_number_parameters 709
_refine_ls_number_reflns 30460
_refine_ls_number_restraints 44
_refine_ls_restrained_S_all 1.049
_refine_ls_R_factor_all 0.0337
_refine_ls_R_factor_gt 0.0257
_refine_ls_shift/su_max 0.006
_refine_ls_shift/su_mean 0.000
_refine_ls_structure_factor_coef Fsqd
_refine_ls_weighting_details 'w=1/[\s^2^(Fo^2^)+(0.0309P)^2^+1.2009P] where P=(Fo^2^+2Fc^2^)/3'
_refine_ls_weighting_scheme calc
_refine_ls_wR_factor_gt 0.0588
_refine_ls_wR_factor_ref 0.0616
_reflns_Friedel_coverage 0.000
_reflns_number_gt 26858
_reflns_number_total 30460
_reflns_threshold_expression 'I > 2\s(I)'
_cod_data_source_file c7sc04506a2.cif
_cod_data_source_block X8_16249
_cod_depositor_comments 'Adding full bibliography for 1548532--1548534.cif.'
_cod_database_code 1548534
_shelx_shelxl_version_number 2014/7
_shelx_space_group_comment
; 
The symmetry employed for this shelxl refinement is uniquely defined 
by the following loop, which should always be used as a source of 
symmetry information in preference to the above space-group names. 
They are only intended as comments. 
;
_shelx_estimated_absorpt_t_min 0.672
_shelx_estimated_absorpt_t_max 0.859

loop_
_space_group_symop_operation_xyz
'x, y, z'
'-x, -y, -z'

loop_
_atom_site_label
_atom_site_type_symbol
_atom_site_fract_x
_atom_site_fract_y
_atom_site_fract_z
_atom_site_U_iso_or_equiv
_atom_site_adp_type
_atom_site_occupancy
_atom_site_site_symmetry_order
_atom_site_calc_flag
_atom_site_refinement_flags_posn
_atom_site_refinement_flags_adp
_atom_site_refinement_flags_occupancy
_atom_site_disorder_assembly
_atom_site_disorder_group
W1 W 0.48083(2) 0.53184(2) 0.75365(2) 0.01247(1) Uani 1 1 d . . . . .
C1 C 0.45565(11) 0.48369(10) 0.65033(8) 0.0173(2) Uani 1 1 d D . . . .
H1 H 0.4449(16) 0.4588(15) 0.5969(9) 0.021(5) Uiso 1 1 d D . . . .
O1 O 0.37968(7) 0.62564(7) 0.75868(6) 0.01543(15) Uani 1 1 d . . . . .
C11 C 0.27118(10) 0.61188(9) 0.71506(7) 0.01459(19) Uani 1 1 d . . . . .
C12 C 0.23144(11) 0.61917(10) 0.63615(8) 0.0170(2) Uani 1 1 d . . . . .
C13 C 0.11872(11) 0.60089(11) 0.59301(8) 0.0205(2) Uani 1 1 d . . . . .
H13 H 0.0913 0.6032 0.5394 0.025 Uiso 1 1 calc R U . . .
C14 C 0.04510(11) 0.57937(12) 0.62606(9) 0.0223(2) Uani 1 1 d . . . . .
H14 H -0.0316 0.5653 0.5950 0.027 Uiso 1 1 calc R U . . .
C15 C 0.08521(11) 0.57873(11) 0.70513(9) 0.0206(2) Uani 1 1 d . . . . .
H15 H 0.0353 0.5669 0.7287 0.025 Uiso 1 1 calc R U . . .
C16 C 0.19753(10) 0.59509(10) 0.75082(8) 0.0161(2) Uani 1 1 d . . . . .
C17 C 0.23842(11) 0.59811(11) 0.83805(8) 0.0189(2) Uani 1 1 d . . . . .
H17 H 0.3202 0.6117 0.8608 0.023 Uiso 1 1 calc R U . . .
C171 C 0.20734(14) 0.68700(13) 0.89016(9) 0.0262(3) Uani 1 1 d . . . . .
H17A H 0.1274 0.6751 0.8688 0.039 Uiso 1 1 calc R U . . .
H17B H 0.2387 0.7536 0.8883 0.039 Uiso 1 1 calc R U . . .
H17C H 0.2361 0.6890 0.9467 0.039 Uiso 1 1 calc R U . . .
C172 C 0.19366(13) 0.49452(13) 0.84307(10) 0.0258(3) Uani 1 1 d . . . . .
H17D H 0.1137 0.4813 0.8234 0.039 Uiso 1 1 calc R U . . .
H17E H 0.2254 0.4976 0.8998 0.039 Uiso 1 1 calc R U . . .
H17F H 0.2130 0.4381 0.8092 0.039 Uiso 1 1 calc R U . . .
C18 C 0.30961(12) 0.65380(12) 0.60192(9) 0.0214(2) Uani 1 1 d . . . . .
H18 H 0.3803 0.6359 0.6286 0.026 Uiso 1 1 calc R U . . .
C181 C 0.26910(17) 0.59997(19) 0.51019(11) 0.0425(5) Uani 1 1 d . . . . .
H18A H 0.2506 0.5242 0.4966 0.064 Uiso 1 1 calc R U . . .
H18B H 0.3267 0.6191 0.4928 0.064 Uiso 1 1 calc R U . . .
H18C H 0.2039 0.6220 0.4821 0.064 Uiso 1 1 calc R U . . .
C182 C 0.33275(17) 0.77228(15) 0.62423(14) 0.0382(4) Uani 1 1 d . . . . .
H18D H 0.2640 0.7924 0.6013 0.057 Uiso 1 1 calc R U . . .
H18E H 0.3834 0.7944 0.6020 0.057 Uiso 1 1 calc R U . . .
H18F H 0.3657 0.8059 0.6837 0.057 Uiso 1 1 calc R U . . .
O2 O 0.37907(8) 0.43408(7) 0.76936(6) 0.01726(16) Uani 1 1 d . . . . .
C21 C 0.33970(10) 0.33051(10) 0.74684(8) 0.0164(2) Uani 1 1 d . . . . .
C22 C 0.26098(11) 0.27107(10) 0.66726(8) 0.0173(2) Uani 1 1 d . . . . .
C23 C 0.22500(12) 0.16378(11) 0.64797(9) 0.0225(2) Uani 1 1 d . . . . .
H23 H 0.1730 0.1227 0.5944 0.027 Uiso 1 1 calc R U . . .
C24 C 0.26330(13) 0.11558(12) 0.70497(10) 0.0258(3) Uani 1 1 d . . . . .
H24 H 0.2395 0.0423 0.6902 0.031 Uiso 1 1 calc R U . . .
C25 C 0.33686(13) 0.17624(13) 0.78380(11) 0.0269(3) Uani 1 1 d . . . . .
H25 H 0.3616 0.1438 0.8233 0.032 Uiso 1 1 calc R U . . .
C26 C 0.37541(12) 0.28368(12) 0.80655(9) 0.0235(3) Uani 1 1 d . . . . .
C27 C 0.45251(14) 0.35022(15) 0.89445(10) 0.0345(4) Uani 1 1 d . . . . .
H27 H 0.4657 0.4244 0.8971 0.041 Uiso 1 1 calc R U . . .
C271 C 0.40018(18) 0.34429(18) 0.95383(12) 0.0430(5) Uani 1 1 d . . . . .
H27A H 0.3879 0.2729 0.9541 0.065 Uiso 1 1 calc R U . . .
H27B H 0.3300 0.3640 0.9366 0.065 Uiso 1 1 calc R U . . .
H27C H 0.4492 0.3922 1.0088 0.065 Uiso 1 1 calc R U . . .
C272 C 0.56186(18) 0.3242(3) 0.92080(15) 0.0591(7) Uani 1 1 d . . . . .
H27D H 0.5522 0.2516 0.9187 0.089 Uiso 1 1 calc R U . . .
H27E H 0.6088 0.3706 0.9767 0.089 Uiso 1 1 calc R U . . .
H27F H 0.5963 0.3332 0.8843 0.089 Uiso 1 1 calc R U . . .
C28 C 0.21426(11) 0.32168(11) 0.60444(8) 0.0195(2) Uani 1 1 d . . . . .
H28 H 0.2535 0.3971 0.6291 0.023 Uiso 1 1 calc R U . . .
C281 C 0.23299(14) 0.27393(14) 0.52758(9) 0.0300(3) Uani 1 1 d . . . . .
H28A H 0.3119 0.2845 0.5417 0.045 Uiso 1 1 calc R U . . .
H28B H 0.2008 0.3076 0.4882 0.045 Uiso 1 1 calc R U . . .
H28C H 0.1984 0.1990 0.5036 0.045 Uiso 1 1 calc R U . . .
C282 C 0.09212(13) 0.31549(14) 0.58224(10) 0.0275(3) Uani 1 1 d . . . . .
H28D H 0.0507 0.2426 0.5531 0.041 Uiso 1 1 calc R U . . .
H28E H 0.0669 0.3566 0.5473 0.041 Uiso 1 1 calc R U . . .
H28F H 0.0805 0.3433 0.6321 0.041 Uiso 1 1 calc R U . . .
O3 O 0.59757(8) 0.46547(8) 0.80244(6) 0.01825(17) Uani 1 1 d . . . . .
C31 C 0.68271(10) 0.44485(10) 0.78314(8) 0.0173(2) Uani 1 1 d . . . . .
C32 C 0.66713(11) 0.35779(11) 0.71510(9) 0.0195(2) Uani 1 1 d . . . . .
C33 C 0.75673(12) 0.34305(12) 0.69587(10) 0.0245(3) Uani 1 1 d . . . . .
H33 H 0.7471 0.2858 0.6495 0.029 Uiso 1 1 calc R U . . .
C34 C 0.85958(12) 0.41055(13) 0.74330(11) 0.0270(3) Uani 1 1 d . . . . .
H34 H 0.9191 0.4007 0.7284 0.032 Uiso 1 1 calc R U . . .
C35 C 0.87503(12) 0.49224(13) 0.81245(10) 0.0259(3) Uani 1 1 d . . . . .
H35 H 0.9462 0.5365 0.8458 0.031 Uiso 1 1 calc R U . . .
C36 C 0.78820(11) 0.51089(12) 0.83408(9) 0.0214(2) Uani 1 1 d . . . . .
C37 C 0.80738(12) 0.59659(13) 0.91285(10) 0.0263(3) Uani 1 1 d D U . . .
H37 H 0.7339 0.6013 0.9130 0.032 Uiso 1 1 calc R U . A 1
C371 C 0.8709(3) 0.5655(2) 0.98649(14) 0.0373(7) Uani 0.820(8) 1 d D U P B 1
H37A H 0.9438 0.5609 0.9885 0.056 Uiso 0.820(8) 1 calc R U P B 1
H37B H 0.8308 0.4977 0.9807 0.056 Uiso 0.820(8) 1 calc R U P B 1
H37C H 0.8782 0.6183 1.0369 0.056 Uiso 0.820(8) 1 calc R U P B 1
C372 C 0.8653(2) 0.70401(17) 0.92336(15) 0.0318(5) Uani 0.820(8) 1 d D U P B 1
H37D H 0.9377 0.7021 0.9231 0.048 Uiso 0.820(8) 1 calc R U P B 1
H37E H 0.8737 0.7542 0.9753 0.048 Uiso 0.820(8) 1 calc R U P B 1
H37F H 0.8218 0.7252 0.8785 0.048 Uiso 0.820(8) 1 calc R U P B 1
C373 C 0.8093(12) 0.5464(10) 0.9710(7) 0.039(3) Uani 0.180(8) 1 d D U P B 2
H37G H 0.8672 0.5082 0.9780 0.058 Uiso 0.180(8) 1 calc R U P B 2
H37H H 0.7383 0.4977 0.9512 0.058 Uiso 0.180(8) 1 calc R U P B 2
H37I H 0.8237 0.5993 1.0235 0.058 Uiso 0.180(8) 1 calc R U P B 2
C374 C 0.9124(10) 0.6794(11) 0.9358(7) 0.042(4) Uani 0.180(8) 1 d D . P B 2
H37J H 0.9136 0.7452 0.9743 0.064 Uiso 0.180(8) 1 calc R U P B 2
H37K H 0.9130 0.6904 0.8865 0.064 Uiso 0.180(8) 1 calc R U P B 2
H37L H 0.9772 0.6549 0.9612 0.064 Uiso 0.180(8) 1 calc R U P B 2
C38 C 0.55754(12) 0.27919(11) 0.66583(10) 0.0237(3) Uani 1 1 d . . . . .
H38 H 0.5001 0.3143 0.6754 0.028 Uiso 1 1 calc R U . . .
C381 C 0.52817(14) 0.24167(14) 0.57442(11) 0.0332(4) Uani 1 1 d . . . . .
H38A H 0.5334 0.3020 0.5570 0.050 Uiso 1 1 calc R U . . .
H38B H 0.4532 0.1980 0.5450 0.050 Uiso 1 1 calc R U . . .
H38C H 0.5791 0.2009 0.5626 0.050 Uiso 1 1 calc R U . . .
C382 C 0.55597(15) 0.18676(14) 0.69582(13) 0.0350(4) Uani 1 1 d . . . . .
H38D H 0.6126 0.1515 0.6881 0.052 Uiso 1 1 calc R U . . .
H38E H 0.4839 0.1376 0.6647 0.052 Uiso 1 1 calc R U . . .
H38F H 0.5704 0.2120 0.7538 0.052 Uiso 1 1 calc R U . . .
O4 O 0.59597(7) 0.66199(7) 0.80195(5) 0.01510(15) Uani 1 1 d . . . . .
C41 C 0.60523(10) 0.74959(10) 0.78281(8) 0.0164(2) Uani 1 1 d . . . . .
C42 C 0.64253(11) 0.75411(11) 0.72224(8) 0.0198(2) Uani 1 1 d . . . . .
C43 C 0.64652(14) 0.84552(13) 0.70353(10) 0.0284(3) Uani 1 1 d . . . . .
H43 H 0.6696 0.8493 0.6619 0.034 Uiso 1 1 calc R U . . .
C44 C 0.61751(16) 0.93075(13) 0.74438(12) 0.0329(3) Uani 1 1 d . . . . .
H44 H 0.6191 0.9915 0.7299 0.039 Uiso 1 1 calc R U . . .
C45 C 0.58615(14) 0.92664(12) 0.80655(11) 0.0280(3) Uani 1 1 d . . . . .
H45 H 0.5682 0.9858 0.8354 0.034 Uiso 1 1 calc R U . . .
C46 C 0.58043(11) 0.83752(10) 0.82741(9) 0.0199(2) Uani 1 1 d . . . . .
C47 C 0.55234(12) 0.83583(11) 0.89850(9) 0.0217(2) Uani 1 1 d . . . . .
H47 H 0.5377 0.7618 0.8959 0.026 Uiso 1 1 calc R U . . .
C471 C 0.65083(14) 0.89866(15) 0.97875(10) 0.0329(3) Uani 1 1 d . . . . .
H47A H 0.7145 0.8697 0.9804 0.049 Uiso 1 1 calc R U . . .
H47B H 0.6336 0.8950 1.0246 0.049 Uiso 1 1 calc R U . . .
H47C H 0.6675 0.9716 0.9826 0.049 Uiso 1 1 calc R U . . .
C472 C 0.45076(14) 0.87557(15) 0.89620(11) 0.0338(4) Uani 1 1 d . . . . .
H47D H 0.4641 0.9491 0.9010 0.051 Uiso 1 1 calc R U . . .
H47E H 0.4342 0.8688 0.9416 0.051 Uiso 1 1 calc R U . . .
H47F H 0.3886 0.8345 0.8445 0.051 Uiso 1 1 calc R U . . .
C48 C 0.67788(12) 0.66336(12) 0.67815(9) 0.0227(2) Uani 1 1 d . . . . .
H48 H 0.6658 0.6049 0.6981 0.027 Uiso 1 1 calc R U . . .
C481 C 0.60859(14) 0.62488(15) 0.58615(10) 0.0305(3) Uani 1 1 d . . . . .
H48A H 0.5308 0.6064 0.5754 0.046 Uiso 1 1 calc R U . . .
H48B H 0.6292 0.5634 0.5592 0.046 Uiso 1 1 calc R U . . .
H48C H 0.6214 0.6802 0.5649 0.046 Uiso 1 1 calc R U . . .
C482 C 0.79981(14) 0.69302(16) 0.69615(11) 0.0337(4) Uani 1 1 d . . . . .
H48D H 0.8134 0.7502 0.6769 0.051 Uiso 1 1 calc R U . . .
H48E H 0.8206 0.6325 0.6681 0.051 Uiso 1 1 calc R U . . .
H48F H 0.8434 0.7153 0.7550 0.051 Uiso 1 1 calc R U . . .
P1 P -0.02409(3) 0.11485(3) 0.75606(2) 0.01729(6) Uani 1 1 d . . . . .
C5 C 0.07559(12) 0.23416(11) 0.79015(10) 0.0247(3) Uani 1 1 d . . . . .
H5A H 0.0399 0.2924 0.7939 0.037 Uiso 1 1 calc R U . . .
H5B H 0.1093 0.2309 0.7513 0.037 Uiso 1 1 calc R U . . .
H5C H 0.1322 0.2446 0.8439 0.037 Uiso 1 1 calc R U . . .
C61 C -0.12674(11) 0.09444(10) 0.65747(8) 0.0194(2) Uani 1 1 d . . . . .
C62 C -0.09620(14) 0.11993(16) 0.60029(11) 0.0325(3) Uani 1 1 d . . . . .
H62 H -0.0222 0.1528 0.6150 0.039 Uiso 1 1 calc R U . . .
C63 C -0.17412(16) 0.09717(18) 0.52174(12) 0.0400(4) Uani 1 1 d . . . . .
H63 H -0.1535 0.1150 0.4827 0.048 Uiso 1 1 calc R U . . .
C64 C -0.28137(15) 0.04879(14) 0.50016(10) 0.0326(3) Uani 1 1 d . . . . .
H64 H -0.3345 0.0335 0.4464 0.039 Uiso 1 1 calc R U . . .
C65 C -0.31181(13) 0.02250(12) 0.55653(10) 0.0278(3) Uani 1 1 d . . . . .
H65 H -0.3857 -0.0112 0.5412 0.033 Uiso 1 1 calc R U . . .
C66 C -0.23457(12) 0.04514(11) 0.63584(9) 0.0225(2) Uani 1 1 d . . . . .
H66 H -0.2555 0.0271 0.6746 0.027 Uiso 1 1 calc R U . . .
C71 C -0.08475(12) 0.12062(11) 0.82733(8) 0.0210(2) Uani 1 1 d . . . . .
C72 C -0.12966(14) 0.20543(13) 0.84930(10) 0.0273(3) Uani 1 1 d . . . . .
H72 H -0.1285 0.2584 0.8262 0.033 Uiso 1 1 calc R U . . .
C73 C -0.17575(15) 0.21097(15) 0.90524(11) 0.0338(4) Uani 1 1 d . . . . .
H73 H -0.2065 0.2680 0.9205 0.041 Uiso 1 1 calc R U . . .
C74 C -0.17715(16) 0.13390(15) 0.93898(11) 0.0357(4) Uani 1 1 d . . . . .
H74 H -0.2081 0.1388 0.9778 0.043 Uiso 1 1 calc R U . . .
C75 C -0.13398(17) 0.04983(15) 0.91678(12) 0.0359(4) Uani 1 1 d . . . . .
H75 H -0.1358 -0.0030 0.9400 0.043 Uiso 1 1 calc R U . . .
C76 C -0.08785(14) 0.04227(13) 0.86055(11) 0.0289(3) Uani 1 1 d . . . . .
H76 H -0.0587 -0.0158 0.8448 0.035 Uiso 1 1 calc R U . . .
C81 C 0.04163(11) 0.00903(10) 0.74825(8) 0.0184(2) Uani 1 1 d . . . . .
C82 C 0.13335(12) 0.01299(12) 0.81529(9) 0.0238(3) Uani 1 1 d . . . . .
H82 H 0.1600 0.0709 0.8648 0.029 Uiso 1 1 calc R U . . .
C83 C 0.18528(13) -0.06822(12) 0.80916(10) 0.0268(3) Uani 1 1 d . . . . .
H83 H 0.2474 -0.0663 0.8548 0.032 Uiso 1 1 calc R U . . .
C84 C 0.14705(13) -0.15219(12) 0.73680(10) 0.0275(3) Uani 1 1 d . . . . .
H84 H 0.1833 -0.2075 0.7330 0.033 Uiso 1 1 calc R U . . .
C85 C 0.05624(14) -0.15592(12) 0.66994(10) 0.0290(3) Uani 1 1 d . . . . .
H85 H 0.0307 -0.2135 0.6203 0.035 Uiso 1 1 calc R U . . .
C86 C 0.00265(12) -0.07554(11) 0.67545(9) 0.0242(3) Uani 1 1 d . . . . .
H86 H -0.0601 -0.0782 0.6299 0.029 Uiso 1 1 calc R U . . .

loop_
_atom_site_aniso_label
_atom_site_aniso_U_11
_atom_site_aniso_U_22
_atom_site_aniso_U_33
_atom_site_aniso_U_23
_atom_site_aniso_U_13
_atom_site_aniso_U_12
W1 0.01016(2) 0.01394(2) 0.01320(2) 0.00516(1) 0.00411(1) 0.00370(1)
C1 0.0174(5) 0.0177(5) 0.0157(5) 0.0049(4) 0.0061(4) 0.0047(4)
O1 0.0112(4) 0.0180(4) 0.0160(4) 0.0055(3) 0.0040(3) 0.0061(3)
C11 0.0123(5) 0.0142(5) 0.0164(5) 0.0048(4) 0.0047(4) 0.0049(4)
C12 0.0168(5) 0.0173(5) 0.0166(5) 0.0063(4) 0.0055(4) 0.0068(4)
C13 0.0181(5) 0.0227(6) 0.0179(5) 0.0067(4) 0.0036(4) 0.0090(5)
C14 0.0138(5) 0.0247(6) 0.0222(6) 0.0048(5) 0.0028(4) 0.0057(4)
C15 0.0130(5) 0.0230(6) 0.0239(6) 0.0063(5) 0.0067(4) 0.0046(4)
C16 0.0138(5) 0.0172(5) 0.0176(5) 0.0065(4) 0.0059(4) 0.0053(4)
C17 0.0161(5) 0.0231(6) 0.0197(5) 0.0082(5) 0.0087(4) 0.0061(4)
C171 0.0304(7) 0.0272(7) 0.0227(6) 0.0066(5) 0.0135(6) 0.0102(6)
C172 0.0276(7) 0.0288(7) 0.0315(7) 0.0168(6) 0.0174(6) 0.0116(6)
C18 0.0203(6) 0.0277(6) 0.0210(6) 0.0138(5) 0.0089(5) 0.0090(5)
C181 0.0359(9) 0.0629(13) 0.0246(7) 0.0079(8) 0.0164(7) 0.0032(9)
C182 0.0398(10) 0.0313(8) 0.0514(11) 0.0226(8) 0.0221(9) 0.0062(7)
O2 0.0146(4) 0.0178(4) 0.0178(4) 0.0064(3) 0.0056(3) 0.0016(3)
C21 0.0130(5) 0.0188(5) 0.0191(5) 0.0088(4) 0.0064(4) 0.0041(4)
C22 0.0163(5) 0.0179(5) 0.0186(5) 0.0069(4) 0.0076(4) 0.0049(4)
C23 0.0230(6) 0.0180(6) 0.0252(6) 0.0057(5) 0.0103(5) 0.0037(5)
C24 0.0268(7) 0.0186(6) 0.0366(8) 0.0125(6) 0.0153(6) 0.0075(5)
C25 0.0223(6) 0.0276(7) 0.0361(8) 0.0207(6) 0.0098(6) 0.0077(5)
C26 0.0172(6) 0.0272(7) 0.0259(6) 0.0158(5) 0.0042(5) 0.0034(5)
C27 0.0283(8) 0.0352(8) 0.0267(7) 0.0195(6) -0.0059(6) -0.0069(6)
C271 0.0433(11) 0.0437(11) 0.0293(8) 0.0055(8) 0.0065(8) 0.0100(9)
C272 0.0276(9) 0.100(2) 0.0396(11) 0.0283(13) 0.0007(8) 0.0124(11)
C28 0.0179(5) 0.0204(6) 0.0164(5) 0.0072(4) 0.0035(4) 0.0011(4)
C281 0.0309(8) 0.0380(8) 0.0192(6) 0.0086(6) 0.0104(6) 0.0042(6)
C282 0.0208(6) 0.0326(8) 0.0299(7) 0.0161(6) 0.0068(5) 0.0081(6)
O3 0.0134(4) 0.0210(4) 0.0223(4) 0.0102(4) 0.0065(3) 0.0072(3)
C31 0.0133(5) 0.0189(5) 0.0220(5) 0.0109(4) 0.0061(4) 0.0062(4)
C32 0.0166(5) 0.0187(5) 0.0249(6) 0.0092(5) 0.0081(5) 0.0074(4)
C33 0.0207(6) 0.0265(7) 0.0299(7) 0.0110(5) 0.0121(5) 0.0108(5)
C34 0.0173(6) 0.0331(8) 0.0365(8) 0.0151(6) 0.0142(6) 0.0104(5)
C35 0.0145(5) 0.0297(7) 0.0323(7) 0.0126(6) 0.0071(5) 0.0048(5)
C36 0.0146(5) 0.0247(6) 0.0233(6) 0.0099(5) 0.0048(4) 0.0052(4)
C37 0.0154(6) 0.0290(7) 0.0260(6) 0.0047(5) 0.0035(5) 0.0034(5)
C371 0.0445(18) 0.0417(13) 0.0218(9) 0.0100(8) 0.0098(10) 0.0107(11)
C372 0.0275(12) 0.0278(10) 0.0301(10) 0.0049(8) 0.0057(9) 0.0038(8)
C373 0.031(6) 0.057(7) 0.025(4) 0.013(4) 0.010(4) 0.009(5)
C374 0.025(6) 0.054(7) 0.024(4) -0.005(4) 0.003(4) -0.006(5)
C38 0.0172(6) 0.0184(6) 0.0328(7) 0.0053(5) 0.0095(5) 0.0063(4)
C381 0.0258(7) 0.0291(8) 0.0324(8) 0.0010(6) 0.0054(6) 0.0080(6)
C382 0.0323(8) 0.0254(7) 0.0528(11) 0.0151(7) 0.0228(8) 0.0058(6)
O4 0.0130(4) 0.0162(4) 0.0158(4) 0.0063(3) 0.0053(3) 0.0029(3)
C41 0.0138(5) 0.0171(5) 0.0165(5) 0.0055(4) 0.0048(4) 0.0024(4)
C42 0.0185(5) 0.0210(6) 0.0199(5) 0.0073(5) 0.0082(5) 0.0028(4)
C43 0.0318(8) 0.0284(7) 0.0316(7) 0.0165(6) 0.0163(6) 0.0049(6)
C44 0.0391(9) 0.0237(7) 0.0445(9) 0.0195(7) 0.0206(8) 0.0081(6)
C45 0.0313(8) 0.0183(6) 0.0370(8) 0.0098(6) 0.0161(6) 0.0079(5)
C46 0.0183(5) 0.0173(5) 0.0223(6) 0.0054(4) 0.0076(5) 0.0039(4)
C47 0.0219(6) 0.0199(6) 0.0206(6) 0.0020(5) 0.0099(5) 0.0046(5)
C471 0.0268(7) 0.0404(9) 0.0237(7) 0.0057(6) 0.0076(6) 0.0025(7)
C472 0.0268(8) 0.0392(9) 0.0334(8) 0.0048(7) 0.0150(7) 0.0117(7)
C48 0.0223(6) 0.0263(6) 0.0209(6) 0.0062(5) 0.0125(5) 0.0039(5)
C481 0.0299(8) 0.0374(8) 0.0213(6) 0.0051(6) 0.0131(6) 0.0016(6)
C482 0.0229(7) 0.0448(10) 0.0351(8) 0.0122(7) 0.0156(6) 0.0068(7)
P1 0.01534(13) 0.01572(13) 0.01965(14) 0.00528(11) 0.00631(11) 0.00466(11)
C5 0.0212(6) 0.0171(6) 0.0313(7) 0.0043(5) 0.0098(5) 0.0024(5)
C61 0.0175(5) 0.0182(5) 0.0226(6) 0.0086(4) 0.0064(4) 0.0066(4)
C62 0.0230(7) 0.0468(10) 0.0323(8) 0.0237(7) 0.0092(6) 0.0065(7)
C63 0.0350(9) 0.0597(13) 0.0312(8) 0.0277(9) 0.0109(7) 0.0117(9)
C64 0.0298(8) 0.0349(8) 0.0260(7) 0.0100(6) 0.0028(6) 0.0122(7)
C65 0.0207(6) 0.0230(6) 0.0305(7) 0.0045(5) 0.0039(5) 0.0054(5)
C66 0.0196(6) 0.0190(6) 0.0257(6) 0.0058(5) 0.0076(5) 0.0041(5)
C71 0.0196(6) 0.0227(6) 0.0195(5) 0.0049(5) 0.0083(5) 0.0062(5)
C72 0.0300(7) 0.0266(7) 0.0267(7) 0.0069(6) 0.0138(6) 0.0105(6)
C73 0.0343(9) 0.0345(8) 0.0324(8) 0.0040(7) 0.0187(7) 0.0108(7)
C74 0.0386(9) 0.0387(9) 0.0300(8) 0.0051(7) 0.0213(7) 0.0034(7)
C75 0.0428(10) 0.0366(9) 0.0364(9) 0.0159(7) 0.0231(8) 0.0087(8)
C76 0.0317(8) 0.0281(7) 0.0326(8) 0.0128(6) 0.0173(6) 0.0087(6)
C81 0.0169(5) 0.0167(5) 0.0192(5) 0.0051(4) 0.0052(4) 0.0049(4)
C82 0.0228(6) 0.0227(6) 0.0199(6) 0.0047(5) 0.0033(5) 0.0089(5)
C83 0.0239(7) 0.0256(7) 0.0246(6) 0.0077(5) 0.0022(5) 0.0109(5)
C84 0.0259(7) 0.0222(6) 0.0297(7) 0.0075(5) 0.0058(6) 0.0118(5)
C85 0.0303(7) 0.0210(6) 0.0246(7) 0.0020(5) 0.0021(6) 0.0115(6)
C86 0.0226(6) 0.0207(6) 0.0209(6) 0.0037(5) 0.0015(5) 0.0078(5)

loop_
_atom_type_symbol
_atom_type_description
_atom_type_scat_dispersion_real
_atom_type_scat_dispersion_imag
_atom_type_scat_source
C C 0.0033 0.0016 'International Tables Vol C Tables 4.2.6.8 and 6.1.1.4'
H H 0.0000 0.0000 'International Tables Vol C Tables 4.2.6.8 and 6.1.1.4'
O O 0.0106 0.0060 'International Tables Vol C Tables 4.2.6.8 and 6.1.1.4'
P P 0.1023 0.0942 'International Tables Vol C Tables 4.2.6.8 and 6.1.1.4'
W W -0.8490 6.8722 'International Tables Vol C Tables 4.2.6.8 and 6.1.1.4'

loop_
_geom_angle_atom_site_label_1
_geom_angle_atom_site_label_2
_geom_angle_atom_site_label_3
_geom_angle
C1 W1 O2 106.34(5)
C1 W1 O4 105.89(5)
O2 W1 O4 147.74(4)
C1 W1 O3 102.43(5)
O2 W1 O3 87.74(4)
O4 W1 O3 86.76(4)
C1 W1 O1 103.92(5)
O2 W1 O1 86.11(4)
O4 W1 O1 84.89(4)
O3 W1 O1 153.63(4)
W1 C1 H1 178.1(12)
C11 O1 W1 132.20(8)
O1 C11 C16 118.96(11)
O1 C11 C12 121.05(11)
C16 C11 C12 119.91(11)
C13 C12 C11 118.53(12)
C13 C12 C18 120.38(12)
C11 C12 C18 120.94(11)
C14 C13 C12 121.94(13)
C14 C13 H13 119.0
C12 C13 H13 119.0
C15 C14 C13 119.03(12)
C15 C14 H14 120.5
C13 C14 H14 120.5
C14 C15 C16 121.42(13)
C14 C15 H15 119.3
C16 C15 H15 119.3
C15 C16 C11 118.96(12)
C15 C16 C17 119.82(12)
C11 C16 C17 121.20(11)
C16 C17 C172 111.59(12)
C16 C17 C171 110.57(11)
C172 C17 C171 109.92(12)
C16 C17 H17 108.2
C172 C17 H17 108.2
C171 C17 H17 108.2
C17 C171 H17A 109.5
C17 C171 H17B 109.5
H17A C171 H17B 109.5
C17 C171 H17C 109.5
H17A C171 H17C 109.5
H17B C171 H17C 109.5
C17 C172 H17D 109.5
C17 C172 H17E 109.5
H17D C172 H17E 109.5
C17 C172 H17F 109.5
H17D C172 H17F 109.5
H17E C172 H17F 109.5
C12 C18 C181 113.41(13)
C12 C18 C182 109.67(13)
C181 C18 C182 110.47(15)
C12 C18 H18 107.7
C181 C18 H18 107.7
C182 C18 H18 107.7
C18 C181 H18A 109.5
C18 C181 H18B 109.5
H18A C181 H18B 109.5
C18 C181 H18C 109.5
H18A C181 H18C 109.5
H18B C181 H18C 109.5
C18 C182 H18D 109.5
C18 C182 H18E 109.5
H18D C182 H18E 109.5
C18 C182 H18F 109.5
H18D C182 H18F 109.5
H18E C182 H18F 109.5
C21 O2 W1 139.72(9)
O2 C21 C26 117.91(12)
O2 C21 C22 121.38(11)
C26 C21 C22 120.63(12)
C23 C22 C21 118.19(12)
C23 C22 C28 120.39(12)
C21 C22 C28 121.41(12)
C24 C23 C22 121.83(14)
C24 C23 H23 119.1
C22 C23 H23 119.1
C25 C24 C23 118.98(14)
C25 C24 H24 120.5
C23 C24 H24 120.5
C24 C25 C26 121.65(14)
C24 C25 H25 119.2
C26 C25 H25 119.2
C25 C26 C21 118.57(14)
C25 C26 C27 121.07(13)
C21 C26 C27 120.34(13)
C272 C27 C26 112.88(19)
C272 C27 C271 110.72(16)
C26 C27 C271 111.66(14)
C272 C27 H27 107.1
C26 C27 H27 107.1
C271 C27 H27 107.1
C27 C271 H27A 109.5
C27 C271 H27B 109.5
H27A C271 H27B 109.5
C27 C271 H27C 109.5
H27A C271 H27C 109.5
H27B C271 H27C 109.5
C27 C272 H27D 109.5
C27 C272 H27E 109.5
H27D C272 H27E 109.5
C27 C272 H27F 109.5
H27D C272 H27F 109.5
H27E C272 H27F 109.5
C22 C28 C281 111.78(12)
C22 C28 C282 111.64(12)
C281 C28 C282 110.08(12)
C22 C28 H28 107.7
C281 C28 H28 107.7
C282 C28 H28 107.7
C28 C281 H28A 109.5
C28 C281 H28B 109.5
H28A C281 H28B 109.5
C28 C281 H28C 109.5
H28A C281 H28C 109.5
H28B C281 H28C 109.5
C28 C282 H28D 109.5
C28 C282 H28E 109.5
H28D C282 H28E 109.5
C28 C282 H28F 109.5
H28D C282 H28F 109.5
H28E C282 H28F 109.5
C31 O3 W1 129.56(8)
O3 C31 C32 120.88(12)
O3 C31 C36 118.46(12)
C32 C31 C36 120.64(12)
C33 C32 C31 118.41(13)
C33 C32 C38 120.29(13)
C31 C32 C38 121.25(12)
C34 C33 C32 121.24(14)
C34 C33 H33 119.4
C32 C33 H33 119.4
C35 C34 C33 119.71(14)
C35 C34 H34 120.1
C33 C34 H34 120.1
C34 C35 C36 121.33(14)
C34 C35 H35 119.3
C36 C35 H35 119.3
C35 C36 C31 118.48(14)
C35 C36 C37 120.86(13)
C31 C36 C37 120.59(13)
C373 C37 C36 106.7(5)
C372 C37 C36 115.02(15)
C372 C37 C371 109.99(17)
C36 C37 C371 109.64(15)
C373 C37 C374 116.5(7)
C36 C37 C374 107.6(5)
C372 C37 H37 107.3
C36 C37 H37 107.3
C371 C37 H37 107.3
C37 C371 H37A 109.5
C37 C371 H37B 109.5
H37A C371 H37B 109.5
C37 C371 H37C 109.5
H37A C371 H37C 109.5
H37B C371 H37C 109.5
C37 C372 H37D 109.5
C37 C372 H37E 109.5
H37D C372 H37E 109.5
C37 C372 H37F 109.5
H37D C372 H37F 109.5
H37E C372 H37F 109.5
C37 C373 H37G 109.5
C37 C373 H37H 109.5
H37G C373 H37H 109.5
C37 C373 H37I 109.5
H37G C373 H37I 109.5
H37H C373 H37I 109.5
C37 C374 H37J 109.5
C37 C374 H37K 109.5
H37J C374 H37K 109.5
C37 C374 H37L 109.5
H37J C374 H37L 109.5
H37K C374 H37L 109.5
C32 C38 C381 112.73(13)
C32 C38 C382 110.22(13)
C381 C38 C382 110.71(14)
C32 C38 H38 107.7
C381 C38 H38 107.7
C382 C38 H38 107.7
C38 C381 H38A 109.5
C38 C381 H38B 109.5
H38A C381 H38B 109.5
C38 C381 H38C 109.5
H38A C381 H38C 109.5
H38B C381 H38C 109.5
C38 C382 H38D 109.5
C38 C382 H38E 109.5
H38D C382 H38E 109.5
C38 C382 H38F 109.5
H38D C382 H38F 109.5
H38E C382 H38F 109.5
C41 O4 W1 133.00(8)
O4 C41 C42 120.99(12)
O4 C41 C46 118.15(12)
C42 C41 C46 120.82(12)
C43 C42 C41 118.04(13)
C43 C42 C48 120.31(13)
C41 C42 C48 121.65(12)
C44 C43 C42 121.55(15)
C44 C43 H43 119.2
C42 C43 H43 119.2
C45 C44 C43 119.52(15)
C45 C44 H44 120.2
C43 C44 H44 120.2
C44 C45 C46 121.23(15)
C44 C45 H45 119.4
C46 C45 H45 119.4
C45 C46 C41 118.66(13)
C45 C46 C47 120.85(13)
C41 C46 C47 120.44(12)
C46 C47 C472 113.16(13)
C46 C47 C471 109.62(13)
C472 C47 C471 110.58(13)
C46 C47 H47 107.8
C472 C47 H47 107.8
C471 C47 H47 107.8
C47 C471 H47A 109.5
C47 C471 H47B 109.5
H47A C471 H47B 109.5
C47 C471 H47C 109.5
H47A C471 H47C 109.5
H47B C471 H47C 109.5
C47 C472 H47D 109.5
C47 C472 H47E 109.5
H47D C472 H47E 109.5
C47 C472 H47F 109.5
H47D C472 H47F 109.5
H47E C472 H47F 109.5
C42 C48 C481 110.73(13)
C42 C48 C482 111.37(13)
C481 C48 C482 110.21(13)
C42 C48 H48 108.1
C481 C48 H48 108.1
C482 C48 H48 108.1
C48 C481 H48A 109.5
C48 C481 H48B 109.5
H48A C481 H48B 109.5
C48 C481 H48C 109.5
H48A C481 H48C 109.5
H48B C481 H48C 109.5
C48 C482 H48D 109.5
C48 C482 H48E 109.5
H48D C482 H48E 109.5
C48 C482 H48F 109.5
H48D C482 H48F 109.5
H48E C482 H48F 109.5
C81 P1 C61 108.37(6)
C81 P1 C71 109.92(7)
C61 P1 C71 110.31(7)
C81 P1 C5 109.05(7)
C61 P1 C5 109.75(7)
C71 P1 C5 109.41(7)
P1 C5 H5A 109.5
P1 C5 H5B 109.5
H5A C5 H5B 109.5
P1 C5 H5C 109.5
H5A C5 H5C 109.5
H5B C5 H5C 109.5
C66 C61 C62 120.24(14)
C66 C61 P1 120.06(11)
C62 C61 P1 119.46(11)
C63 C62 C61 119.80(16)
C63 C62 H62 120.1
C61 C62 H62 120.1
C64 C63 C62 120.14(17)
C64 C63 H63 119.9
C62 C63 H63 119.9
C63 C64 C65 120.24(16)
C63 C64 H64 119.9
C65 C64 H64 119.9
C64 C65 C66 120.36(15)
C64 C65 H65 119.8
C66 C65 H65 119.8
C61 C66 C65 119.22(15)
C61 C66 H66 120.4
C65 C66 H66 120.4
C76 C71 C72 120.31(14)
C76 C71 P1 120.84(11)
C72 C71 P1 118.86(12)
C73 C72 C71 119.14(16)
C73 C72 H72 120.4
C71 C72 H72 120.4
C74 C73 C72 120.36(16)
C74 C73 H73 119.8
C72 C73 H73 119.8
C75 C74 C73 120.56(16)
C75 C74 H74 119.7
C73 C74 H74 119.7
C74 C75 C76 120.15(17)
C74 C75 H75 119.9
C76 C75 H75 119.9
C75 C76 C71 119.48(16)
C75 C76 H76 120.3
C71 C76 H76 120.3
C86 C81 C82 120.46(13)
C86 C81 P1 120.28(10)
C82 C81 P1 119.26(10)
C83 C82 C81 119.43(13)
C83 C82 H82 120.3
C81 C82 H82 120.3
C82 C83 C84 120.27(14)
C82 C83 H83 119.9
C84 C83 H83 119.9
C83 C84 C85 120.36(14)
C83 C84 H84 119.8
C85 C84 H84 119.8
C84 C85 C86 120.01(14)
C84 C85 H85 120.0
C86 C85 H85 120.0
C85 C86 C81 119.47(13)
C85 C86 H86 120.3
C81 C86 H86 120.3

loop_
_geom_bond_atom_site_label_1
_geom_bond_atom_site_label_2
_geom_bond_distance
W1 C1 1.7487(13)
W1 O2 1.9670(9)
W1 O4 1.9688(9)
W1 O3 1.9787(9)
W1 O1 1.9892(9)
C1 H1 0.913(14)
O1 C11 1.3538(15)
C11 C16 1.4135(18)
C11 C12 1.4197(18)
C12 C13 1.3927(18)
C12 C18 1.513(2)
C13 C14 1.390(2)
C13 H13 0.9500
C14 C15 1.387(2)
C14 H14 0.9500
C15 C16 1.3990(18)
C15 H15 0.9500
C16 C17 1.5140(18)
C17 C172 1.525(2)
C17 C171 1.536(2)
C17 H17 1.0000
C171 H17A 0.9800
C171 H17B 0.9800
C171 H17C 0.9800
C172 H17D 0.9800
C172 H17E 0.9800
C172 H17F 0.9800
C18 C181 1.523(2)
C18 C182 1.529(2)
C18 H18 1.0000
C181 H18A 0.9800
C181 H18B 0.9800
C181 H18C 0.9800
C182 H18D 0.9800
C182 H18E 0.9800
C182 H18F 0.9800
O2 C21 1.3488(16)
C21 C26 1.4125(19)
C21 C22 1.4133(18)
C22 C23 1.3987(19)
C22 C28 1.5179(19)
C23 C24 1.391(2)
C23 H23 0.9500
C24 C25 1.388(2)
C24 H24 0.9500
C25 C26 1.396(2)
C25 H25 0.9500
C26 C27 1.528(2)
C27 C272 1.497(3)
C27 C271 1.531(3)
C27 H27 1.0000
C271 H27A 0.9800
C271 H27B 0.9800
C271 H27C 0.9800
C272 H27D 0.9800
C272 H27E 0.9800
C272 H27F 0.9800
C28 C281 1.528(2)
C28 C282 1.531(2)
C28 H28 1.0000
C281 H28A 0.9800
C281 H28B 0.9800
C281 H28C 0.9800
C282 H28D 0.9800
C282 H28E 0.9800
C282 H28F 0.9800
O3 C31 1.3561(16)
C31 C32 1.412(2)
C31 C36 1.4135(19)
C32 C33 1.397(2)
C32 C38 1.515(2)
C33 C34 1.389(2)
C33 H33 0.9500
C34 C35 1.384(2)
C34 H34 0.9500
C35 C36 1.395(2)
C35 H35 0.9500
C36 C37 1.520(2)
C37 C373 1.442(9)
C37 C372 1.515(3)
C37 C371 1.547(3)
C37 C374 1.550(9)
C37 H37 1.0000
C371 H37A 0.9800
C371 H37B 0.9800
C371 H37C 0.9800
C372 H37D 0.9800
C372 H37E 0.9800
C372 H37F 0.9800
C373 H37G 0.9800
C373 H37H 0.9800
C373 H37I 0.9800
C374 H37J 0.9800
C374 H37K 0.9800
C374 H37L 0.9800
C38 C381 1.526(2)
C38 C382 1.531(2)
C38 H38 1.0000
C381 H38A 0.9800
C381 H38B 0.9800
C381 H38C 0.9800
C382 H38D 0.9800
C382 H38E 0.9800
C382 H38F 0.9800
O4 C41 1.3575(16)
C41 C42 1.4098(19)
C41 C46 1.4125(19)
C42 C43 1.400(2)
C42 C48 1.518(2)
C43 C44 1.388(3)
C43 H43 0.9500
C44 C45 1.387(2)
C44 H44 0.9500
C45 C46 1.392(2)
C45 H45 0.9500
C46 C47 1.516(2)
C47 C472 1.521(2)
C47 C471 1.531(2)
C47 H47 1.0000
C471 H47A 0.9800
C471 H47B 0.9800
C471 H47C 0.9800
C472 H47D 0.9800
C472 H47E 0.9800
C472 H47F 0.9800
C48 C481 1.531(2)
C48 C482 1.532(2)
C48 H48 1.0000
C481 H48A 0.9800
C481 H48B 0.9800
C481 H48C 0.9800
C482 H48D 0.9800
C482 H48E 0.9800
C482 H48F 0.9800
P1 C81 1.7871(14)
P1 C61 1.7874(14)
P1 C71 1.7876(15)
P1 C5 1.7878(15)
C5 H5A 0.9800
C5 H5B 0.9800
C5 H5C 0.9800
C61 C66 1.389(2)
C61 C62 1.392(2)
C62 C63 1.388(2)
C62 H62 0.9500
C63 C64 1.379(3)
C63 H63 0.9500
C64 C65 1.382(3)
C64 H64 0.9500
C65 C66 1.395(2)
C65 H65 0.9500
C66 H66 0.9500
C71 C76 1.394(2)
C71 C72 1.402(2)
C72 C73 1.387(2)
C72 H72 0.9500
C73 C74 1.383(3)
C73 H73 0.9500
C74 C75 1.380(3)
C74 H74 0.9500
C75 C76 1.389(2)
C75 H75 0.9500
C76 H76 0.9500
C81 C86 1.3934(19)
C81 C82 1.3937(19)
C82 C83 1.384(2)
C82 H82 0.9500
C83 C84 1.385(2)
C83 H83 0.9500
C84 C85 1.386(2)
C84 H84 0.9500
C85 C86 1.388(2)
C85 H85 0.9500
C86 H86 0.9500
